data_7250159
loop_
_publ_author_name
'Winson, Cinu'
'Kandasamy, Saravanan'
'Divya, Indira S.'
'Wozniak, Krzysztof'
'Varughese, Sunil'

_publ_section_title
;
 Polymorphs and stoichiometric variants of crown ether-based molecular
 complexes: exploring the landscape of conformational flexibility and
 supramolecular interactions
;
_journal_issue 17
_journal_name_full CrystEngComm
_journal_page_first 2698
_journal_page_last 2710
_journal_paper_doi 10.1039/D5CE00025D
_journal_volume 27
_journal_year 2025
_chemical_formula_moiety '2(C6 H5 N3 O4), C20 H36 O6'
_chemical_formula_sum 'C32 H46 N6 O14'
_chemical_formula_weight 738.754
_space_group_crystal_system triclinic
_space_group_IT_number 2
_space_group_name_Hall '-P 1'
_space_group_name_H-M_alt 'P -1'
_symmetry_Int_Tables_number 2
_audit_creation_date 2024-03-09
_audit_creation_method
;
Olex2 1.5
(compiled 2023.08.24 svn.re1ec1418 for OlexSys, GUI svn.r6817)
;
_audit_update_record
;
2024-12-23 deposited with the CCDC.	2025-03-20 downloaded from the CCDC.
;
_cell_angle_alpha 104.953(1)
_cell_angle_beta 91.171(1)
_cell_angle_gamma 95.137(1)
_cell_formula_units_Z 4
_cell_length_a 11.5000(1)
_cell_length_b 16.7610(2)
_cell_length_c 19.5890(2)
_cell_measurement_reflns_used 61739
_cell_measurement_temperature 99.98(11)
_cell_measurement_theta_max 77.6170
_cell_measurement_theta_min 3.8840
_cell_volume 3629.58(7)
_computing_cell_refinement 'CrysAlisPro 1.171.42.57a (Rigaku OD, 2022)'
_computing_data_collection 'CrysAlisPro 1.171.42.57a (Rigaku OD, 2022)'
_computing_data_reduction 'CrysAlisPro 1.171.42.57a (Rigaku OD, 2022)'
_computing_molecular_graphics 'Olex2 1.5 (Dolomanov et al., 2009)'
_computing_publication_material 'Olex2 1.5 (Dolomanov et al., 2009)'
_computing_structure_refinement 'olex2.refine 1.5 (Bourhis et al., 2015)'
_computing_structure_solution 'SHELXT 2018/2 (Sheldrick, 2018)'
_diffrn_ambient_environment N~2~
_diffrn_ambient_temperature 99.98(11)
_diffrn_detector 'Hybrid Pixel Array Detector'
_diffrn_detector_area_resol_mean 10.0000
_diffrn_detector_type HyPix
_diffrn_measured_fraction_theta_full 0.9997
_diffrn_measured_fraction_theta_max 0.9869
_diffrn_measurement_details
;
List of Runs (angles in degrees, time in seconds):

  # Type    Start    End  Width  t~exp~   \w     \q     \k     \f   Frames
#--------------------------------------------------------------------------
  1  \w    -71.00  19.00   0.50    1.00    --    0.00 -31.00  70.00  180
  2  \w     29.00  54.00   0.50    1.00    --    0.00 -31.00  70.00   50
  3  \w    -89.00 -45.00   0.50    1.00    --    0.00-178.00  60.00   88
  4  \w    -42.00 -11.00   0.50    1.00    --    0.00 -77.00-180.00   62
  5  \w    -76.00 -46.00   0.50    1.00    --    0.00 -77.00-180.00   60
  6  \w    -51.00  77.00   0.50    1.00    --    0.00  31.00-129.00  256
  7  \w    -35.00  61.00   0.50    1.00    --    0.00  57.00 -60.00  192
  8  \w    -30.00   3.00   0.50    1.00    --   26.00 106.00  14.57   66
  9  \w    -36.00 -11.00   0.50    1.00    --   30.00 122.00  84.15   50
 10  \w      1.00  39.00   0.50    1.00    --   42.00  92.00-133.81   76
 11  \w      1.00  26.00   0.50    1.00    --   54.00  98.00  61.40   50
 12  \w      2.00  27.00   0.50    1.00    --   54.00  96.00-158.09   50
 13  \w      8.00  33.00   0.50    1.00    --   58.00  93.00 139.85   50
 14  \w      8.00  34.00   0.50    1.00    --   58.00  94.00-113.27   52
 15  \w     17.00  42.00   0.50    1.00    --   62.00  92.00  36.99   50
 16  \w     16.00  41.00   0.50    1.00    --   66.00  92.00-163.35   50
 17  \w     17.00  42.00   0.50    1.00    --   66.00  90.00 -76.28   50
 18  \w     16.00  41.00   0.50    1.00    --   66.00  92.00 -53.84   50
 19  \w     17.00  42.00   0.50    1.00    --   66.00  90.00  -8.79   50
 20  \w     18.00  43.00   0.50    1.00    --   66.00  90.00-116.99   50
 21  \w     16.00  41.00   0.50    1.00    --   66.00  92.00  11.38   50
 22  \w     17.00  42.00   0.50    1.00    --   66.00  90.00 159.92   50
 23  \w     16.00  41.00   0.50    1.00    --   66.00  92.00  94.03   50
 24  \w    -21.00 131.00   0.50    1.00    --   66.57 -31.00  70.00  304
 25  \w     67.00 139.00   0.50    1.00    --   66.57  31.00-129.00  144
 26  \w     11.00  58.00   0.50    1.00    --   66.57  31.00-129.00   94
 27  \w     56.00  97.00   0.50    1.00    --   66.57 -94.00-120.00   82
 28  \w     52.00 102.00   0.50    1.00    --   66.57 -94.00-180.00  100
 29  \w     30.00 109.00   0.50    1.00    --   66.57  75.00  84.23  158
 30  \w     29.00 100.00   0.50    1.00    --   66.57 -77.00 -90.00  142
 31  \w     -5.00  32.00   0.50    1.00    --   66.57 -61.00-180.00   74
 32  \w     57.00  99.00   0.50    1.00    --   66.57 -94.00 -30.00   84
 33  \w     39.00 101.00   0.50    1.00    --   66.57 -61.00-180.00  124
 34  \w    -11.00 103.00   0.50    1.00    --   66.57 -61.00  60.00  228
 35  \w     35.00  68.00   0.50    1.00    --   78.00  77.00  14.09   66
 36  \w     35.00  61.00   0.50    1.00    --   78.00  77.00 149.72   52
 37  \w     35.00  63.00   0.50    1.00    --   78.00  77.00-161.24   56
 38  \w     73.00 109.00   0.50    1.00    --   78.00  77.00 149.72   72
 39  \w     39.00  69.00   0.50    1.00    --   78.00  74.00  98.41   60
 40  \w     36.00  72.00   0.50    1.00    --   78.00  76.00 -43.20   72
 41  \w     82.00 108.00   0.50    1.00    --   78.00  77.00 119.57   52
 42  \w     35.00  60.00   0.50    1.00    --   78.00  77.00 -96.28   50
 43  \w     83.00 108.00   0.50    1.00    --   78.00  77.00-161.24   50
 44  \w     35.00  74.00   0.50    1.00    --   78.00  77.00 119.57   78
 45  \w     39.00  88.00   0.50    1.00    --   82.00  77.00 -73.61   98
 46  \w     43.00  77.00   0.50    1.00    --   86.00  77.00  33.85   68
 47  \w     84.00 109.00   0.50    1.00    --   86.00  77.00-139.41   50
 48  \w     43.00  74.00   0.50    1.00    --   86.00  77.00  70.35   62
 49  \w     43.00  77.00   0.50    1.00    --   86.00  77.00 -27.28   68
 50  \w     79.00 104.00   0.50    1.00    --   86.00  77.00  33.85   50
 51  \w     44.00  70.00   0.50    1.00    --   86.00  75.00  17.33   52
 52  \w     43.00  75.00   0.50    1.00    --   86.00  77.00-139.41   64
 53  \w     84.00 109.00   0.50    1.00    --   86.00  77.00 160.83   50
 54  \w     43.00  69.00   0.50    1.00    --   86.00  77.00 160.83   52
 55  \w     43.00  68.00   0.50    1.00    --   86.00  77.00  52.67   50
 56  \w     49.00  74.00   0.50    1.00    --   90.00  76.00 -79.63   50
 57  \w    105.00 133.00   0.50    1.00    --   90.00  73.00  20.55   56
 58  \w    105.00 169.00   0.50    1.00    --   90.00  72.00 130.93  128
 59  \w     49.00  74.00   0.50    1.00    --   90.00  73.00  20.55   50
 60  \w     48.00  74.00   0.50    1.00    --   90.00  76.00  40.35   52
 61  \w     49.00  75.00   0.50    1.00    --   90.00  72.00 130.93   52
 62  \w     52.00  97.00   0.50    1.00    --   94.00  74.00-120.50   90
 63  \w     84.00 109.00   0.50    1.00    --   94.00  74.00  92.75   50
 64  \w     52.00  78.00   0.50    1.00    --   94.00  74.00  92.75   52
 65  \w     52.00  77.00   0.50    1.00    --   94.00  74.00-163.63   50
 66  \w     52.00  77.00   0.50    1.00    --   94.00  74.00 -57.69   50
 67  \w     55.00  82.00   0.50    1.00    --   94.00  76.00 -21.75   54
 68  \w     52.00  78.00   0.50    1.00    --   94.00  76.00 165.88   52
 69  \w     52.00  87.00   0.50    1.00    --   94.00  76.00  52.45   70
 70  \w     55.00  80.00   0.50    1.00    --   98.00  77.00-110.45   50
 71  \w     57.00 100.00   0.50    1.00    --   98.00  75.00 -40.02   86
 72  \w     56.00  85.00   0.50    1.00    --   98.00  76.00-147.80   58
 73  \w     62.00 119.00   0.50    1.00    --  102.00  73.00  52.21  114
 74  \w    122.00 148.00   0.50    1.00    --  102.00  73.00  52.21   52
 75  \w     60.00  85.00   0.50    1.00    --  102.00  76.00 116.89   50
 76  \w     60.00  87.00   0.50    1.00    --  102.00  75.00-147.17   54
 77  \w    128.00 154.00   0.50    1.00    --  106.00  73.00 -69.81   52
 78  \w     66.00 153.00   0.50    1.00    --  106.00  71.00  79.86  174
 79  \w     66.00  97.00   0.50    1.00    --  106.00  73.00 -69.81   62
 80  \w     64.00 106.00   0.50    1.00    --  106.00  76.00 -47.71   84
 81  \w    116.00 142.00   0.50    1.00    --  106.00  64.00  13.56   52
 82  \w     69.00  95.00   0.50    1.00    --  106.00  64.00  13.56   52
 83  \w     64.00  89.00   0.50    1.00    --  106.00  75.00 165.80   50
 84  \w     71.00  97.00   0.50    1.00    --  110.00  70.00 -88.37   52
 85  \w    143.00 177.00   0.50    1.00    --  110.00  72.00-178.05   68
 86  \w     69.00 100.00   0.50    1.00    --  110.00  72.00-178.05   62
 87  \w    138.00 164.00   0.50    1.00    --  110.00  70.00 -88.37   52
 88  \w     67.00  92.00   0.50    1.00    --  110.00  77.00 126.22   50
 89  \w    112.00 161.00   0.50    1.00    --  110.00  72.00 139.53   98
 90  \w     70.00  96.00   0.50    1.00    --  110.00  72.00 139.53   52
 91  \w     71.00  96.00   0.50    1.00    --  114.00  77.00-144.39   50
 92  \w     71.00 108.00   0.50    1.00    --  114.00  77.00-159.37   74
 93  \w     72.00 101.00   0.50    1.00    --  114.00  76.00 -31.94   58
 94  \w     72.00 107.00   0.50    1.00    --  114.00  75.00  89.63   70
 95  \w     74.00 160.00   0.50    1.00    --  114.00  73.00  51.01  172
 96  \w     77.00 105.00   0.50    1.00    --  118.00  76.00-172.24   56
 97  \w     76.00 102.00   0.50    1.00    --  118.00  76.00 -26.70   52
 98  \w     83.00 174.00   0.50    1.00    --  118.00  57.00-110.80  182
 99  \w     81.00 170.00   0.50    1.00    --  118.00  71.00-145.84  178
100  \w    130.00 156.00   0.50    1.00    --  118.00  61.00-104.04   52
101  \w     82.00 117.00   0.50    1.00    --  118.00  61.00-104.04   70
102  \w     35.00  76.00   0.50    1.00    --  121.75 -31.00  70.00   82
103  \w     60.00 106.00   0.50    1.00    --  121.75 -97.00  51.81   92
104  \w     58.00 107.00   0.50    1.00    --  121.75-101.00-117.77   98
105  \w    137.00 176.00   0.50    1.00    --  121.75  70.00   5.33   78
106  \w    106.00 162.00   0.50    1.00    --  121.75  63.00-180.00  112
107  \w     82.00 133.00   0.50    1.00    --  121.75  70.00   5.33  102
108  \w     93.00 118.00   0.50    1.00    --  121.75  25.00 -90.00   50
109  \w     38.00  80.00   0.50    1.00    --  121.75  25.00 -90.00   84
110  \w     46.00 103.00   0.50    1.00    --  121.75 -91.00  90.00  114
111  \w     46.00 106.00   0.50    1.00    --  121.75 -91.00   0.00  120
112  \w     90.00 173.00   0.50    1.00    --  121.75  63.00 -30.00  166
113  \w     94.00 126.00   0.50    1.00    --  121.75-143.00  53.81   64
114  \w     87.00 178.00   0.50    1.00    --  121.75  63.00   0.00  182
115  \w     79.00 109.00   0.50    1.00    --  121.75  77.00 149.41   60
116  \w    141.00 177.00   0.50    1.00    --  121.75  63.00 116.32   72
117  \w    103.00 161.00   0.50    1.00    --  121.75 -50.00 -60.00  116
118  \w     39.00  80.00   0.50    1.00    --  121.75 -50.00 -60.00   82
119  \w     78.00 103.00   0.50    1.00    --  121.75 -91.00 -90.00   50
120  \w     85.00 134.00   0.50    1.00    --  121.75  63.00 116.32   98
121  \w    149.00 178.00   0.50    1.00    --  121.75  25.00 -90.00   58
122  \w     59.00 107.00   0.50    1.00    --  121.75-101.00 -82.04   96
123  \w     83.00 160.00   0.50    1.00    --  121.75  69.00 -71.74  154
124  \w     51.00  77.00   0.50    1.00    --  121.75 -91.00 -90.00   52
125  \w    129.00 174.00   0.50    1.00    --  121.75  31.00-129.00   90
126  \w    116.00 175.00   0.50    1.00    --  121.75  70.00  65.21  118
127  \w    104.00 136.00   0.50    1.00    --  121.75 -50.00  90.00   64
128  \w     83.00 113.00   0.50    1.00    --  121.75  70.00  65.21   60
129  \w     51.00  82.00   0.50    1.00    --  121.75 -91.00-150.00   62
130  \w     44.00 101.00   0.50    1.00    --  121.75 -50.00  90.00  114
131  \w    126.00 163.00   0.50    1.00    --  121.75  43.00 112.92   74
132  \w    147.00 176.00   0.50    1.00    --  121.75  73.00  23.11   58
133  \w     81.00 135.00   0.50    1.00    --  121.75  73.00  23.11  108
134  \w     77.00 105.00   0.50    1.00    --  121.75 -91.00-180.00   56
135  \w    131.00 177.00   0.50    1.00    --  121.75  50.00 150.00   92
136  \w     88.00 127.00   0.50    1.00    --  121.75  50.00 150.00   78
137  \w     72.00 167.00   0.50    1.00    --  121.75 -88.00 -39.98  190
138  \w     80.00 109.00   0.50    1.00    --  121.75  75.00 163.68   58
139  \w     46.00  73.00   0.50    1.00    --  121.75 -91.00-180.00   54
140  \w     79.00 104.00   0.50    1.00    --  121.75  77.00   7.44   50
141  \w     83.00 170.00   0.50    1.00    --  121.75  67.00  42.45  174
142  \w    130.00 161.00   0.50    1.00    --  121.75 -50.00-120.00   62
143  \w    101.00 160.00   0.50    1.00    --  121.75 -50.00 -90.00  118
144  \w     40.00 106.00   0.50    1.00    --  121.75 -50.00-120.00  132
145  \w     71.00 107.00   0.50    1.00    --  121.75-102.00 112.87   72
146  \w     56.00 106.00   0.50    1.00    --  121.75 -98.00 148.98  100
147  \w     48.00  74.00   0.50    1.00    --  121.75 -50.00 -90.00   52
148  \w    135.00 177.00   0.50    1.00    --  121.75  50.00 -60.00   84
149  \w     82.00 120.00   0.50    1.00    --  121.75  50.00 -60.00   76
150  \w     85.00 147.00   0.50    1.00    --  121.75  54.00 -29.68  124
151  \w    143.00 172.00   0.50    1.00    --  121.75  72.00  86.02   58
152  \w     81.00 127.00   0.50    1.00    --  121.75  72.00  86.02   92
153  \w    141.00 166.00   0.50    1.00    --  121.75 -31.00  70.00   50
154  \w     82.00 122.00   0.50    1.00    --  121.75 -31.00  70.00   80
;
_diffrn_measurement_device 'four-circle diffractometer'
_diffrn_measurement_device_type 'SuperNova, Dual, Cu at home/near, HyPix'
_diffrn_measurement_method '\w scans'
_diffrn_orient_matrix_type 'CrysAlisPro convention (1999,Acta A55,543-557)'
_diffrn_orient_matrix_UB_11 -0.0661714000
_diffrn_orient_matrix_UB_12 0.0618050000
_diffrn_orient_matrix_UB_13 -0.0280989000
_diffrn_orient_matrix_UB_21 0.1095634000
_diffrn_orient_matrix_UB_22 0.0629242000
_diffrn_orient_matrix_UB_23 0.0160829000
_diffrn_orient_matrix_UB_31 0.0417911000
_diffrn_orient_matrix_UB_32 -0.0368757000
_diffrn_orient_matrix_UB_33 -0.0747784000
_diffrn_radiation_monochromator mirror
_diffrn_radiation_probe x-ray
_diffrn_radiation_type 'Cu K\a'
_diffrn_radiation_wavelength 1.54184
_diffrn_reflns_av_R_equivalents 0.0321
_diffrn_reflns_av_unetI/netI 0.0195
_diffrn_reflns_Laue_measured_fraction_full 0.9997
_diffrn_reflns_Laue_measured_fraction_max 0.9869
_diffrn_reflns_limit_h_max 14
_diffrn_reflns_limit_h_min -14
_diffrn_reflns_limit_k_max 21
_diffrn_reflns_limit_k_min -21
_diffrn_reflns_limit_l_max 24
_diffrn_reflns_limit_l_min -24
_diffrn_reflns_number 99456
_diffrn_reflns_point_group_measured_fraction_full 0.9997
_diffrn_reflns_point_group_measured_fraction_max 0.9869
_diffrn_reflns_theta_full 67.6840
_diffrn_reflns_theta_max 77.68
_diffrn_reflns_theta_min 3.86
_diffrn_source 'micro-focus sealed X-ray tube'
_diffrn_source_type 'SuperNova (Cu) X-ray Source'
_exptl_absorpt_coefficient_mu 0.904
_exptl_absorpt_correction_T_max 0.331
_exptl_absorpt_correction_T_min 0.087
_exptl_absorpt_correction_type gaussian
_exptl_absorpt_process_details
;
CrysAlisPro 1.171.42.57a (Rigaku Oxford Diffraction, 2022)
Numerical absorption correction based on gaussian integration over
a multifaceted crystal model
Empirical absorption correction using spherical harmonics,
implemented in SCALE3 ABSPACK scaling algorithm.
;
_exptl_crystal_colour yellow
_exptl_crystal_colour_primary yellow
_exptl_crystal_density_diffrn 1.352
_exptl_crystal_description block
_exptl_crystal_F_000 1574.176
_exptl_crystal_size_max 0.21
_exptl_crystal_size_mid 0.19
_exptl_crystal_size_min 0.19
_refine_diff_density_max 0.5031
_refine_diff_density_min -0.3167
_refine_diff_density_rms 0.0438
_refine_ls_d_res_high 0.7891
_refine_ls_d_res_low 11.4417
_refine_ls_goodness_of_fit_ref 1.0377
_refine_ls_matrix_type full
_refine_ls_number_constraints 147
_refine_ls_number_parameters 944
_refine_ls_number_reflns 15273
_refine_ls_number_restraints 0
_refine_ls_restrained_S_all 1.0377
_refine_ls_R_factor_all 0.0487
_refine_ls_R_factor_gt 0.0455
_refine_ls_shift/su_max -0.0008
_refine_ls_shift/su_mean 0.0002
_refine_ls_structure_factor_coef Fsqd
_refine_ls_weighting_details 'w=1/[\s^2^(Fo^2^)+(0.0869P)^2^+0.8063P] where P=(Fo^2^+2Fc^2^)/3'
_refine_ls_weighting_scheme calc
_refine_ls_wR_factor_gt 0.1465
_refine_ls_wR_factor_ref 0.1500
_reflns_Friedel_coverage 0.0
_reflns_limit_h_max 14
_reflns_limit_h_min -14
_reflns_limit_k_max 20
_reflns_limit_k_min -21
_reflns_limit_l_max 24
_reflns_limit_l_min 0
_reflns_number_gt 13540
_reflns_number_total 15273
_reflns_threshold_expression I>=2u(I)
_cod_data_source_file d5ce00025d2.cif
_cod_data_source_block 44_C1_red1_abs1
_cod_depositor_comments 'Adding full bibliography for 7250152--7250159.cif.'
_cod_database_code 7250159
_chemical_oxdiff_formula 'C36 H49 N3 O4 F8 I2'
_chemical_oxdiff_usercomment '100K '
_olex2_refinement_description
;
1. Fixed Uiso
 At 1.2 times of:
  All C(H) groups, All C(H,H) groups, All N(H) groups, All N(H,H) groups
2.a Rotating group:
 N11(H11a,H11b), N21(H21a), N31(H31a,H31b), N41(H41a,H41b)
2.b Ternary CH refined with riding coordinates:
 C51(H51), C56(H56), C61(H61), C66(H66), C71(H71), C76(H76), C81(H81), C86(H86)
2.c Secondary CH2 refined with riding coordinates:
 C52(H52a,H52b), C53(H53a,H53b), C54(H54a,H54b), C55(H55a,H55b), C58(H58a,
 H58b), C59(H59a,H59b), C62(H62a,H62b), C63(H63a,H63b), C64(H64a,H64b),
 C65(H65a,H65b), C68(H68a,H68b), C69(H69a,H69b), C70(H70a,H70b), C72(H72a,H72b),
  C73(H73a,H73b), C74(H74a,H74b), C75(H75a,H75b), C77(H77a,H77b), C78(H78a,
 H78b), C79(H79a,H79b), C80(H80a,H80b), C82(H82a,H82b), C83(H83a,H83b),
 C84(H84a,H84b), C85(H85a,H85b), C87(H87a,H87b), C88(H88a,H88b), C89(H89a,H89b),
  C90(H90a,H90b), C67(H67a,H67b), C60(H60a,H60b), C57(H57a,H57b)
2.d Aromatic/amide H refined with riding coordinates:
 C12(H12), C14(H14), C16(H16), C22(H22), C24(H24), C26(H26), C32(H32),
 C34(H34), C36(H36), C42(H42), C44(H44), C46(H46)
;
_olex2_submission_special_instructions 'No special instructions were received'
_oxdiff_exptl_absorpt_empirical_details
;
Empirical correction (ABSPACK) includes:
- Absorption correction using spherical harmonics
- Frame scaling
;
_oxdiff_exptl_absorpt_empirical_full_max 1.395
_oxdiff_exptl_absorpt_empirical_full_min 0.647

loop_
_space_group_symop_id
_space_group_symop_operation_xyz
1 x,y,z
2 -x,-y,-z

loop_
_atom_site_label
_atom_site_type_symbol
_atom_site_fract_x
_atom_site_fract_y
_atom_site_fract_z
_atom_site_U_iso_or_equiv
_atom_site_adp_type
_atom_site_occupancy
O13A O 1.01842(12) 0.60509(8) 0.47501(7) 0.0666(3) Uani 1.000000
O13B O 0.93053(12) 0.62774(7) 0.38429(6) 0.0635(3) Uani 1.000000
O15A O 0.59233(13) 0.77931(7) 0.41556(6) 0.0641(3) Uani 1.000000
O15B O 0.55051(11) 0.84672(7) 0.52004(6) 0.0564(3) Uani 1.000000
N11 N 0.81758(10) 0.75642(7) 0.68427(6) 0.0397(2) Uani 1.000000
H11a H 0.74908(14) 0.7601(7) 0.70352(8) 0.0476(3) Uiso 1.000000
H11b H 0.8505(9) 0.7148(4) 0.69379(6) 0.0476(3) Uiso 1.000000
N13 N 0.94251(12) 0.63479(8) 0.44815(7) 0.0511(3) Uani 1.000000
N15 N 0.60837(12) 0.79919(7) 0.47992(6) 0.0480(3) Uani 1.000000
C11 C 0.80143(11) 0.74187(8) 0.61297(6) 0.0352(3) Uani 1.000000
C12 C 0.87687(12) 0.69404(8) 0.56708(7) 0.0395(3) Uani 1.000000
H12 H 0.93735(12) 0.66931(8) 0.58539(7) 0.0474(3) Uiso 1.000000
C13 C 0.86148(13) 0.68369(8) 0.49501(7) 0.0427(3) Uani 1.000000
C14 C 0.77529(14) 0.71607(8) 0.46371(7) 0.0441(3) Uani 1.000000
H14 H 0.76657(14) 0.70735(8) 0.41392(7) 0.0530(4) Uiso 1.000000
C15 C 0.70251(13) 0.76216(8) 0.51003(7) 0.0405(3) Uani 1.000000
C16 C 0.71276(11) 0.77584(8) 0.58262(7) 0.0364(3) Uani 1.000000
H16 H 0.66001(11) 0.80812(8) 0.61190(7) 0.0437(3) Uiso 1.000000
O23A O 0.03542(14) 0.88238(8) 0.60469(6) 0.0746(4) Uani 1.000000
O23B O -0.04468(12) 0.90053(8) 0.50892(7) 0.0709(4) Uani 1.000000
O25A O 0.42707(11) 0.66292(7) 0.49172(6) 0.0582(3) Uani 1.000000
O25B O 0.36455(15) 0.72584(8) 0.59267(6) 0.0775(4) Uani 1.000000
N21 N 0.17790(10) 0.74322(7) 0.31280(6) 0.0391(2) Uani 1.000000
H21a H 0.13929(10) 0.78088(7) 0.30055(6) 0.0469(3) Uiso 1.000000
H21b H 0.2390(16) 0.7335(11) 0.2921(9) 0.056(5) Uiso 1.000000
N23 N 0.02861(13) 0.87306(8) 0.54008(7) 0.0556(3) Uani 1.000000
N25 N 0.36131(13) 0.70830(8) 0.52793(7) 0.0526(3) Uani 1.000000
C21 C 0.18733(11) 0.76046(7) 0.38455(6) 0.0341(2) Uani 1.000000
C22 C 0.10778(12) 0.80955(8) 0.42588(7) 0.0384(3) Uani 1.000000
H22 H 0.05012(12) 0.83315(8) 0.40401(7) 0.0461(3) Uiso 1.000000
C23 C 0.11468(13) 0.82289(8) 0.49839(7) 0.0431(3) Uani 1.000000
C24 C 0.19633(14) 0.79169(8) 0.53439(7) 0.0460(3) Uani 1.000000
H24 H 0.19944(14) 0.80199(8) 0.58444(7) 0.0552(4) Uiso 1.000000
C25 C 0.27320(13) 0.74438(8) 0.49233(7) 0.0412(3) Uani 1.000000
C26 C 0.27203(11) 0.72823(8) 0.41963(7) 0.0360(3) Uani 1.000000
H26 H 0.32787(11) 0.69569(8) 0.39359(7) 0.0432(3) Uiso 1.000000
O33A O 0.46612(9) 0.55009(7) -0.12869(6) 0.0530(3) Uani 1.000000
O33B O 0.42695(9) 0.60246(7) -0.01946(6) 0.0531(3) Uani 1.000000
O35A O 0.86301(9) 0.85522(6) 0.08574(5) 0.0481(2) Uani 1.000000
O35B O 0.69751(9) 0.82178(7) 0.12692(5) 0.0505(2) Uani 1.000000
N31 N 0.85216(9) 0.68167(7) -0.16382(6) 0.0376(2) Uani 1.000000
H31a H 0.81168(16) 0.6619(7) -0.20452(6) 0.0451(3) Uiso 1.000000
H31b H 0.8897(8) 0.73022(15) -0.1635(4) 0.0451(3) Uiso 1.000000
N33 N 0.49047(10) 0.59686(7) -0.06972(6) 0.0417(3) Uani 1.000000
N35 N 0.76743(10) 0.81464(7) 0.07950(6) 0.0389(2) Uani 1.000000
C31 C 0.77999(10) 0.69086(7) -0.10866(6) 0.0320(2) Uani 1.000000
C32 C 0.67333(10) 0.64151(7) -0.11581(6) 0.0331(2) Uani 1.000000
H32 H 0.65027(10) 0.60238(7) -0.15948(6) 0.0397(3) Uiso 1.000000
C33 C 0.60193(10) 0.64990(7) -0.05927(7) 0.0347(3) Uani 1.000000
C34 C 0.62821(11) 0.70588(8) 0.00605(7) 0.0362(3) Uani 1.000000
H34 H 0.57727(11) 0.71109(8) 0.04420(7) 0.0435(3) Uiso 1.000000
C35 C 0.73411(11) 0.75349(7) 0.01143(6) 0.0341(2) Uani 1.000000
C36 C 0.81055(10) 0.74781(8) -0.04268(6) 0.0339(2) Uani 1.000000
H36 H 0.88274(10) 0.78178(8) -0.03557(6) 0.0407(3) Uiso 1.000000
O43A O 0.52250(10) 0.95454(7) 0.11830(6) 0.0651(4) Uani 1.000000
O43B O 0.56346(10) 0.90161(7) 0.00970(6) 0.0599(3) Uani 1.000000
O45A O 0.29644(9) 0.68013(7) -0.13679(5) 0.0484(2) Uani 1.000000
O45B O 0.13535(9) 0.64089(6) -0.09396(5) 0.0468(2) Uani 1.000000
N41 N 0.14907(9) 0.81024(7) 0.15731(6) 0.0371(2) Uani 1.000000
H41a H 0.1144(8) 0.76092(14) 0.1568(4) 0.0445(3) Uiso 1.000000
H41b H 0.19084(19) 0.8303(7) 0.19737(6) 0.0445(3) Uiso 1.000000
N43 N 0.50026(10) 0.90623(7) 0.05993(7) 0.0469(3) Uani 1.000000
N45 N 0.22872(10) 0.68395(7) -0.08841(6) 0.0383(2) Uani 1.000000
C41 C 0.21902(10) 0.80339(7) 0.10129(6) 0.0322(2) Uani 1.000000
C42 C 0.32317(11) 0.85552(7) 0.10762(7) 0.0341(2) Uani 1.000000
H42 H 0.34630(11) 0.89442(7) 0.15140(7) 0.0409(3) Uiso 1.000000
C43 C 0.39188(11) 0.85016(8) 0.05013(7) 0.0366(3) Uani 1.000000
C44 C 0.36534(11) 0.79492(8) -0.01546(7) 0.0372(3) Uani 1.000000
H44 H 0.41430(11) 0.79202(8) -0.05433(7) 0.0446(3) Uiso 1.000000
C45 C 0.26221(11) 0.74440(7) -0.01997(6) 0.0342(2) Uani 1.000000
C46 C 0.18880(10) 0.74663(7) 0.03524(6) 0.0334(2) Uani 1.000000
H46 H 0.11879(10) 0.71035(7) 0.02880(6) 0.0401(3) Uiso 1.000000
O51 O 0.56487(8) 0.63952(5) 0.72969(5) 0.03659(19) Uani 1.000000
O52 O 0.64772(7) 0.81290(5) 0.79643(5) 0.03591(19) Uani 1.000000
O53 O 0.88198(8) 0.87640(5) 0.87005(5) 0.0382(2) Uani 1.000000
O54 O 1.06064(8) 0.79360(5) 0.79547(5) 0.03583(19) Uani 1.000000
O55 O 0.98627(7) 0.63038(5) 0.69877(5) 0.03681(19) Uani 1.000000
O56 O 0.75533(8) 0.55454(6) 0.69415(5) 0.0418(2) Uani 1.000000
C51 C 0.56578(12) 0.58621(8) 0.65980(7) 0.0394(3) Uani 1.000000
H51 H 0.60140(12) 0.61847(8) 0.62777(7) 0.0473(3) Uiso 1.000000
C52 C 0.44340(12) 0.54736(9) 0.62983(8) 0.0449(3) Uani 1.000000
H52a H 0.39324(12) 0.59198(9) 0.62840(8) 0.0539(4) Uiso 1.000000
H52b H 0.44900(12) 0.51320(9) 0.58079(8) 0.0539(4) Uiso 1.000000
C53 C 0.38729(12) 0.49316(9) 0.67462(8) 0.0448(3) Uani 1.000000
H53a H 0.37704(12) 0.52781(9) 0.72293(8) 0.0538(4) Uiso 1.000000
H53b H 0.30920(12) 0.46824(9) 0.65354(8) 0.0538(4) Uiso 1.000000
C54 C 0.46396(12) 0.42446(8) 0.67841(8) 0.0433(3) Uani 1.000000
H54a H 0.42902(12) 0.39171(8) 0.70962(8) 0.0520(4) Uiso 1.000000
H54b H 0.46805(12) 0.38668(8) 0.63064(8) 0.0520(4) Uiso 1.000000
C55 C 0.58733(12) 0.46170(8) 0.70715(7) 0.0396(3) Uani 1.000000
H55a H 0.58383(12) 0.49404(8) 0.75696(7) 0.0475(3) Uiso 1.000000
H55b H 0.63721(12) 0.41629(8) 0.70619(7) 0.0475(3) Uiso 1.000000
C56 C 0.64193(11) 0.51788(8) 0.66410(7) 0.0388(3) Uani 1.000000
H56 H 0.65143(11) 0.48336(8) 0.61501(7) 0.0465(3) Uiso 1.000000
C57 C 0.84769(12) 0.51034(9) 0.66090(8) 0.0459(3) Uani 1.000000
C58 C 0.96135(12) 0.54632(8) 0.70123(8) 0.0437(3) Uani 1.000000
H58a H 1.02525(12) 0.51351(8) 0.68017(8) 0.0524(4) Uiso 1.000000
H58b H 0.95593(12) 0.54378(8) 0.75101(8) 0.0524(4) Uiso 1.000000
C59 C 1.10222(11) 0.66138(8) 0.72552(7) 0.0402(3) Uani 1.000000
H59a H 1.11611(11) 0.64879(8) 0.77152(7) 0.0483(3) Uiso 1.000000
H59b H 1.15900(11) 0.63389(8) 0.69223(7) 0.0483(3) Uiso 1.000000
C60 C 1.11964(12) 0.75363(8) 0.73488(7) 0.0409(3) Uani 1.000000
C61 C 1.06068(12) 0.88176(8) 0.80517(7) 0.0406(3) Uani 1.000000
H61 H 1.01728(12) 0.89296(8) 0.76440(7) 0.0487(3) Uiso 1.000000
C62 C 1.18442(14) 0.92583(9) 0.81320(9) 0.0518(4) Uani 1.000000
H62a H 1.22615(14) 0.90508(9) 0.76940(9) 0.0621(4) Uiso 1.000000
H62b H 1.18034(14) 0.98615(9) 0.82028(9) 0.0621(4) Uiso 1.000000
C63 C 1.25197(13) 0.91079(9) 0.87609(9) 0.0523(4) Uani 1.000000
H63a H 1.25972(13) 0.85073(9) 0.86787(9) 0.0628(4) Uiso 1.000000
H63b H 1.33147(13) 0.94021(9) 0.88062(9) 0.0628(4) Uiso 1.000000
C64 C 1.18897(13) 0.94158(9) 0.94434(9) 0.0486(3) Uani 1.000000
H64a H 1.23110(13) 0.92818(9) 0.98391(9) 0.0584(4) Uiso 1.000000
H64b H 1.18867(13) 1.00262(9) 0.95526(9) 0.0584(4) Uiso 1.000000
C65 C 1.06356(11) 0.90123(8) 0.93715(7) 0.0388(3) Uani 1.000000
H65a H 1.06408(11) 0.84097(8) 0.93221(7) 0.0465(3) Uiso 1.000000
H65b H 1.02236(11) 0.92518(8) 0.98046(7) 0.0465(3) Uiso 1.000000
C66 C 0.99860(11) 0.91468(8) 0.87319(7) 0.0376(3) Uani 1.000000
H66 H 0.99514(11) 0.97568(8) 0.88033(7) 0.0451(3) Uiso 1.000000
C67 C 0.79660(12) 0.92274(8) 0.84994(7) 0.0395(3) Uani 1.000000
C68 C 0.67679(11) 0.88216(8) 0.85605(7) 0.0397(3) Uani 1.000000
H68a H 0.67450(11) 0.86332(8) 0.89996(7) 0.0477(3) Uiso 1.000000
H68b H 0.61865(11) 0.92288(8) 0.85876(7) 0.0477(3) Uiso 1.000000
C69 C 0.53399(11) 0.77416(8) 0.80124(7) 0.0381(3) Uani 1.000000
H69a H 0.47706(11) 0.81623(8) 0.80966(7) 0.0457(3) Uiso 1.000000
H69b H 0.53337(11) 0.74867(8) 0.84155(7) 0.0457(3) Uiso 1.000000
C70 C 0.49956(11) 0.70875(8) 0.73399(7) 0.0403(3) Uani 1.000000
H70a H 0.51473(11) 0.73171(8) 0.69290(7) 0.0483(3) Uiso 1.000000
H70b H 0.41499(11) 0.69085(8) 0.73292(7) 0.0483(3) Uiso 1.000000
O71 O -0.06674(7) 0.70511(5) 0.19788(5) 0.03430(19) Uani 1.000000
O72 O 0.01264(7) 0.86889(5) 0.29183(5) 0.03504(19) Uani 1.000000
O73 O 0.24701(8) 0.94013(6) 0.29753(5) 0.0399(2) Uani 1.000000
O74 O 0.43466(8) 0.85361(5) 0.26072(5) 0.03605(19) Uani 1.000000
O75 O 0.34479(7) 0.68027(5) 0.19846(5) 0.03494(19) Uani 1.000000
O76 O 0.10951(7) 0.61755(5) 0.12593(5) 0.03558(19) Uani 1.000000
C71 C -0.07266(11) 0.61680(8) 0.18893(7) 0.0366(3) Uani 1.000000
H71 H -0.03253(11) 0.60479(8) 0.23043(7) 0.0439(3) Uiso 1.000000
C72 C -0.19874(12) 0.57594(8) 0.17949(8) 0.0430(3) Uani 1.000000
H72a H -0.19836(12) 0.51541(8) 0.17306(8) 0.0515(4) Uiso 1.000000
H72b H -0.24138(12) 0.59842(8) 0.22256(8) 0.0515(4) Uiso 1.000000
C73 C -0.26144(11) 0.59197(8) 0.11539(8) 0.0429(3) Uani 1.000000
H73a H -0.34220(11) 0.56447(8) 0.10988(8) 0.0514(4) Uiso 1.000000
H73b H -0.26587(11) 0.65233(8) 0.12298(8) 0.0514(4) Uiso 1.000000
C74 C -0.19655(11) 0.55879(8) 0.04836(8) 0.0407(3) Uani 1.000000
H74a H -0.19913(11) 0.49763(8) 0.03811(8) 0.0488(3) Uiso 1.000000
H74b H -0.23551(11) 0.57254(8) 0.00790(8) 0.0488(3) Uiso 1.000000
C75 C -0.06947(11) 0.59648(7) 0.05710(7) 0.0354(3) Uani 1.000000
H75a H -0.02752(11) 0.57147(7) 0.01439(7) 0.0425(3) Uiso 1.000000
H75b H -0.06685(11) 0.65689(7) 0.06192(7) 0.0425(3) Uiso 1.000000
C76 C -0.00879(11) 0.58166(7) 0.12190(7) 0.0344(2) Uani 1.000000
H76 H -0.00848(11) 0.52047(7) 0.11511(7) 0.0413(3) Uiso 1.000000
C77 C 0.19108(11) 0.57181(8) 0.15095(7) 0.0366(3) Uani 1.000000
H77a H 0.17919(11) 0.57473(8) 0.20142(7) 0.0439(3) Uiso 1.000000
H77b H 0.17946(11) 0.51283(8) 0.12380(7) 0.0439(3) Uiso 1.000000
C78 C 0.31296(11) 0.60761(8) 0.14243(7) 0.0372(3) Uani 1.000000
H78a H 0.31691(11) 0.62177(8) 0.09644(7) 0.0446(3) Uiso 1.000000
H78b H 0.36859(11) 0.56592(8) 0.14280(7) 0.0446(3) Uiso 1.000000
C79 C 0.45858(11) 0.71683(8) 0.19036(7) 0.0367(3) Uani 1.000000
H79a H 0.51404(11) 0.67377(8) 0.18141(7) 0.0440(3) Uiso 1.000000
H79b H 0.45728(11) 0.74097(8) 0.14928(7) 0.0440(3) Uiso 1.000000
C80 C 0.49815(11) 0.78340(8) 0.25603(7) 0.0393(3) Uani 1.000000
H80a H 0.58278(11) 0.79982(8) 0.25479(7) 0.0471(3) Uiso 1.000000
H80b H 0.48521(11) 0.76200(8) 0.29816(7) 0.0471(3) Uiso 1.000000
C81 C 0.43608(11) 0.90704(8) 0.33064(7) 0.0370(3) Uani 1.000000
H81 H 0.40088(11) 0.87502(8) 0.36297(7) 0.0444(3) Uiso 1.000000
C82 C 0.55939(12) 0.94480(9) 0.35957(7) 0.0412(3) Uani 1.000000
H82a H 0.55524(12) 0.97879(9) 0.40880(7) 0.0495(3) Uiso 1.000000
H82b H 0.60890(12) 0.89963(9) 0.36029(7) 0.0495(3) Uiso 1.000000
C83 C 0.61547(12) 0.99898(9) 0.31469(8) 0.0422(3) Uani 1.000000
H83a H 0.69421(12) 1.02303(9) 0.33520(8) 0.0506(3) Uiso 1.000000
H83b H 0.62425(12) 0.96451(9) 0.26612(8) 0.0506(3) Uiso 1.000000
C84 C 0.53987(12) 1.06877(8) 0.31208(8) 0.0419(3) Uani 1.000000
H84a H 0.53774(12) 1.10655(8) 0.36001(8) 0.0503(3) Uiso 1.000000
H84b H 0.57440(12) 1.10127(8) 0.28057(8) 0.0503(3) Uiso 1.000000
C85 C 0.41534(12) 1.03289(8) 0.28472(7) 0.0384(3) Uani 1.000000
H85a H 0.36625(12) 1.07901(8) 0.28692(7) 0.0461(3) Uiso 1.000000
H85b H 0.41694(12) 1.00120(8) 0.23459(7) 0.0461(3) Uiso 1.000000
C86 C 0.36069(11) 0.97615(8) 0.32739(7) 0.0368(3) Uani 1.000000
H86 H 0.35179(11) 1.01018(8) 0.37673(7) 0.0441(3) Uiso 1.000000
C87 C 0.15532(11) 0.98692(8) 0.32862(8) 0.0418(3) Uani 1.000000
H87a H 0.14824(11) 0.98432(8) 0.37830(8) 0.0502(3) Uiso 1.000000
H87b H 0.17304(11) 1.04575(8) 0.32842(8) 0.0502(3) Uiso 1.000000
C88 C 0.04227(11) 0.95185(8) 0.28712(8) 0.0401(3) Uani 1.000000
H88a H 0.05063(11) 0.95214(8) 0.23698(8) 0.0481(3) Uiso 1.000000
H88b H -0.02083(11) 0.98663(8) 0.30617(8) 0.0481(3) Uiso 1.000000
C89 C -0.10356(11) 0.83975(8) 0.26448(7) 0.0381(3) Uani 1.000000
H89a H -0.15995(11) 0.86958(8) 0.29666(7) 0.0458(3) Uiso 1.000000
H89b H -0.11491(11) 0.85089(8) 0.21769(7) 0.0458(3) Uiso 1.000000
C90 C -0.12556(11) 0.74805(8) 0.25733(7) 0.0381(3) Uani 1.000000
H90a H -0.21049(11) 0.73061(8) 0.25084(7) 0.0457(3) Uiso 1.000000
H90b H -0.09628(11) 0.73496(8) 0.30068(7) 0.0457(3) Uiso 1.000000
H67a H 0.80727(12) 0.92560(8) 0.80058(7) 0.0474(3) Uiso 1.000000
H67b H 0.80545(12) 0.98004(8) 0.88091(7) 0.0474(3) Uiso 1.000000
H60a H 1.08813(12) 0.76754(8) 0.69243(7) 0.0491(3) Uiso 1.000000
H60b H 1.20406(12) 0.77285(8) 0.74106(7) 0.0491(3) Uiso 1.000000
H57a H 0.83271(12) 0.45097(9) 0.65996(8) 0.0550(4) Uiso 1.000000
H57b H 0.85210(12) 0.51455(9) 0.61152(8) 0.0550(4) Uiso 1.000000

loop_
_atom_site_aniso_label
_atom_site_aniso_U_11
_atom_site_aniso_U_22
_atom_site_aniso_U_33
_atom_site_aniso_U_12
_atom_site_aniso_U_13
_atom_site_aniso_U_23
O13A 0.0690(8) 0.0660(7) 0.0607(7) 0.0211(6) 0.0230(6) 0.0028(6)
O13B 0.0959(9) 0.0518(6) 0.0391(6) 0.0073(6) 0.0265(6) 0.0034(5)
O15A 0.1021(10) 0.0495(6) 0.0406(6) 0.0070(6) -0.0198(6) 0.0133(5)
O15B 0.0645(7) 0.0514(6) 0.0539(6) 0.0157(5) -0.0089(5) 0.0121(5)
N11 0.0412(6) 0.0486(6) 0.0318(5) 0.0123(5) 0.0062(4) 0.0121(4)
N13 0.0629(8) 0.0401(6) 0.0468(7) 0.0046(6) 0.0201(6) 0.0042(5)
N15 0.0667(8) 0.0377(6) 0.0390(6) -0.0021(5) -0.0122(6) 0.0124(5)
C11 0.0405(6) 0.0341(6) 0.0309(6) 0.0026(5) 0.0052(5) 0.0082(5)
C12 0.0433(7) 0.0384(6) 0.0363(6) 0.0043(5) 0.0081(5) 0.0082(5)
C13 0.0544(8) 0.0340(6) 0.0364(7) 0.0001(5) 0.0140(6) 0.0036(5)
C14 0.0647(9) 0.0362(6) 0.0298(6) -0.0026(6) 0.0040(6) 0.0080(5)
C15 0.0537(7) 0.0320(6) 0.0351(6) -0.0010(5) -0.0023(5) 0.0097(5)
C16 0.0415(6) 0.0334(6) 0.0337(6) 0.0021(5) 0.0022(5) 0.0081(5)
O23A 0.1028(10) 0.0641(7) 0.0464(7) 0.0027(7) 0.0324(7) -0.0048(5)
O23B 0.0706(8) 0.0676(8) 0.0711(8) 0.0249(6) 0.0251(7) 0.0042(6)
O25A 0.0612(7) 0.0549(6) 0.0626(7) 0.0095(5) -0.0133(5) 0.0223(5)
O25B 0.1316(13) 0.0583(7) 0.0416(6) 0.0120(7) -0.0276(7) 0.0126(5)
N21 0.0418(6) 0.0474(6) 0.0308(5) 0.0142(5) 0.0066(4) 0.0115(4)
N23 0.0668(9) 0.0436(7) 0.0485(7) -0.0009(6) 0.0244(6) -0.0018(5)
N25 0.0748(9) 0.0399(6) 0.0424(6) -0.0022(6) -0.0172(6) 0.0136(5)
C21 0.0386(6) 0.0331(6) 0.0304(6) 0.0029(5) 0.0047(5) 0.0077(5)
C22 0.0412(6) 0.0368(6) 0.0369(6) 0.0053(5) 0.0070(5) 0.0083(5)
C23 0.0531(8) 0.0353(6) 0.0368(7) 0.0005(5) 0.0132(6) 0.0027(5)
C24 0.0670(9) 0.0388(7) 0.0290(6) -0.0052(6) 0.0041(6) 0.0065(5)
C25 0.0544(8) 0.0328(6) 0.0357(6) -0.0025(5) -0.0050(6) 0.0103(5)
C26 0.0400(6) 0.0331(6) 0.0346(6) 0.0030(5) 0.0013(5) 0.0085(5)
O33A 0.0462(5) 0.0515(6) 0.0504(6) -0.0114(4) 0.0087(4) -0.0010(5)
O33B 0.0458(5) 0.0535(6) 0.0549(6) -0.0040(4) 0.0198(5) 0.0069(5)
O35A 0.0543(6) 0.0447(5) 0.0409(5) -0.0065(4) -0.0015(4) 0.0075(4)
O35B 0.0524(6) 0.0562(6) 0.0373(5) 0.0070(5) 0.0094(4) 0.0012(4)
N31 0.0371(5) 0.0406(6) 0.0344(5) -0.0006(4) 0.0043(4) 0.0101(4)
N33 0.0372(5) 0.0388(6) 0.0473(6) 0.0013(4) 0.0100(5) 0.0080(5)
N35 0.0446(6) 0.0358(5) 0.0359(5) 0.0053(4) 0.0010(4) 0.0084(4)
C31 0.0329(5) 0.0322(5) 0.0332(6) 0.0060(4) 0.0030(4) 0.0119(5)
C32 0.0348(6) 0.0306(5) 0.0344(6) 0.0052(4) 0.0025(5) 0.0087(5)
C33 0.0319(6) 0.0320(6) 0.0413(6) 0.0043(5) 0.0044(5) 0.0107(5)
C34 0.0373(6) 0.0352(6) 0.0372(6) 0.0078(5) 0.0079(5) 0.0093(5)
C35 0.0390(6) 0.0313(6) 0.0325(6) 0.0065(5) 0.0017(5) 0.0082(5)
C36 0.0335(6) 0.0344(6) 0.0355(6) 0.0021(5) 0.0006(5) 0.0125(5)
O43A 0.0540(6) 0.0594(7) 0.0610(7) -0.0196(5) 0.0198(5) -0.0146(5)
O43B 0.0510(6) 0.0587(6) 0.0583(7) -0.0113(5) 0.0247(5) -0.0019(5)
O45A 0.0474(5) 0.0552(6) 0.0367(5) 0.0040(4) 0.0089(4) 0.0010(4)
O45B 0.0491(5) 0.0444(5) 0.0417(5) -0.0068(4) -0.0010(4) 0.0062(4)
N41 0.0376(5) 0.0390(5) 0.0345(5) 0.0001(4) 0.0047(4) 0.0106(4)
N43 0.0405(6) 0.0407(6) 0.0520(7) -0.0031(5) 0.0148(5) 0.0003(5)
N45 0.0401(6) 0.0369(5) 0.0369(5) 0.0039(4) 0.0018(4) 0.0075(4)
C41 0.0332(5) 0.0316(5) 0.0340(6) 0.0064(4) 0.0028(4) 0.0112(5)
C42 0.0345(6) 0.0313(6) 0.0358(6) 0.0052(5) 0.0034(5) 0.0066(5)
C43 0.0328(6) 0.0324(6) 0.0430(7) 0.0027(5) 0.0056(5) 0.0069(5)
C44 0.0362(6) 0.0354(6) 0.0390(6) 0.0053(5) 0.0091(5) 0.0067(5)
C45 0.0370(6) 0.0314(6) 0.0334(6) 0.0054(5) 0.0017(5) 0.0065(5)
C46 0.0316(5) 0.0338(6) 0.0361(6) 0.0022(4) 0.0013(5) 0.0119(5)
O51 0.0375(4) 0.0356(4) 0.0384(5) 0.0070(3) -0.0010(3) 0.0118(4)
O52 0.0356(4) 0.0368(4) 0.0361(4) 0.0082(3) 0.0066(3) 0.0090(3)
O53 0.0361(4) 0.0366(4) 0.0461(5) 0.0084(3) 0.0033(4) 0.0165(4)
O54 0.0382(4) 0.0319(4) 0.0379(5) 0.0045(3) 0.0083(3) 0.0093(3)
O55 0.0347(4) 0.0352(4) 0.0398(5) 0.0054(3) 0.0011(3) 0.0079(4)
O56 0.0349(4) 0.0414(5) 0.0431(5) 0.0046(4) 0.0007(4) 0.0000(4)
C51 0.0418(7) 0.0402(6) 0.0371(6) 0.0003(5) -0.0016(5) 0.0133(5)
C52 0.0445(7) 0.0453(7) 0.0460(7) 0.0001(6) -0.0091(6) 0.0161(6)
C53 0.0383(6) 0.0417(7) 0.0550(8) -0.0005(5) -0.0027(6) 0.0154(6)
C54 0.0453(7) 0.0367(6) 0.0474(7) 0.0006(5) 0.0004(6) 0.0113(6)
C55 0.0449(7) 0.0334(6) 0.0400(7) 0.0062(5) -0.0018(5) 0.0081(5)
C56 0.0378(6) 0.0383(6) 0.0366(6) 0.0008(5) -0.0011(5) 0.0045(5)
C57 0.0412(7) 0.0371(7) 0.0534(8) 0.0061(5) 0.0059(6) 0.0002(6)
C58 0.0397(7) 0.0345(6) 0.0560(8) 0.0093(5) 0.0044(6) 0.0082(6)
C59 0.0334(6) 0.0409(7) 0.0436(7) 0.0078(5) 0.0028(5) 0.0047(5)
C60 0.0384(6) 0.0421(7) 0.0403(7) 0.0036(5) 0.0097(5) 0.0070(5)
C61 0.0472(7) 0.0337(6) 0.0448(7) 0.0071(5) 0.0099(6) 0.0154(5)
C62 0.0544(8) 0.0350(7) 0.0669(10) 0.0001(6) 0.0218(7) 0.0150(6)
C63 0.0374(7) 0.0364(7) 0.0774(11) -0.0029(5) 0.0092(7) 0.0061(7)
C64 0.0440(7) 0.0337(6) 0.0624(9) 0.0021(5) -0.0017(6) 0.0030(6)
C65 0.0404(6) 0.0325(6) 0.0426(7) 0.0066(5) 0.0016(5) 0.0074(5)
C66 0.0395(6) 0.0304(6) 0.0443(7) 0.0058(5) 0.0056(5) 0.0112(5)
C67 0.0445(7) 0.0346(6) 0.0394(6) 0.0123(5) -0.0024(5) 0.0069(5)
C68 0.0412(7) 0.0441(7) 0.0338(6) 0.0154(5) 0.0026(5) 0.0060(5)
C69 0.0342(6) 0.0409(6) 0.0441(7) 0.0116(5) 0.0076(5) 0.0167(5)
C70 0.0345(6) 0.0419(7) 0.0484(7) 0.0076(5) -0.0019(5) 0.0179(6)
O71 0.0372(4) 0.0302(4) 0.0361(4) 0.0056(3) 0.0077(3) 0.0086(3)
O72 0.0339(4) 0.0327(4) 0.0382(4) 0.0061(3) 0.0002(3) 0.0078(3)
O73 0.0339(4) 0.0381(5) 0.0429(5) 0.0061(4) -0.0001(4) 0.0013(4)
O74 0.0368(4) 0.0349(4) 0.0377(5) 0.0084(3) 0.0002(3) 0.0104(3)
O75 0.0342(4) 0.0358(4) 0.0347(4) 0.0081(3) 0.0055(3) 0.0072(3)
O76 0.0334(4) 0.0338(4) 0.0429(5) 0.0074(3) 0.0025(3) 0.0146(4)
C71 0.0415(6) 0.0320(6) 0.0391(6) 0.0065(5) 0.0076(5) 0.0129(5)
C72 0.0452(7) 0.0333(6) 0.0517(8) 0.0027(5) 0.0150(6) 0.0129(6)
C73 0.0340(6) 0.0335(6) 0.0588(8) 0.0015(5) 0.0068(6) 0.0083(6)
C74 0.0385(6) 0.0328(6) 0.0478(7) 0.0035(5) -0.0002(5) 0.0054(5)
C75 0.0365(6) 0.0315(6) 0.0381(6) 0.0059(5) 0.0035(5) 0.0078(5)
C76 0.0358(6) 0.0289(5) 0.0398(6) 0.0060(4) 0.0050(5) 0.0101(5)
C77 0.0406(6) 0.0330(6) 0.0373(6) 0.0109(5) -0.0008(5) 0.0088(5)
C78 0.0380(6) 0.0389(6) 0.0342(6) 0.0127(5) 0.0021(5) 0.0057(5)
C79 0.0324(6) 0.0396(6) 0.0410(6) 0.0106(5) 0.0063(5) 0.0131(5)
C80 0.0342(6) 0.0392(6) 0.0466(7) 0.0087(5) -0.0014(5) 0.0137(5)
C81 0.0391(6) 0.0374(6) 0.0356(6) 0.0027(5) -0.0002(5) 0.0120(5)
C82 0.0402(7) 0.0423(7) 0.0428(7) 0.0018(5) -0.0046(5) 0.0153(5)
C83 0.0371(6) 0.0420(7) 0.0491(7) 0.0015(5) 0.0003(5) 0.0161(6)
C84 0.0432(7) 0.0366(6) 0.0470(7) 0.0017(5) 0.0008(6) 0.0135(5)
C85 0.0437(7) 0.0331(6) 0.0384(6) 0.0071(5) -0.0013(5) 0.0081(5)
C86 0.0354(6) 0.0361(6) 0.0362(6) 0.0030(5) -0.0011(5) 0.0053(5)
C87 0.0380(6) 0.0346(6) 0.0486(7) 0.0069(5) 0.0047(5) 0.0020(5)
C88 0.0390(6) 0.0326(6) 0.0488(7) 0.0095(5) 0.0030(5) 0.0090(5)
C89 0.0333(6) 0.0381(6) 0.0413(7) 0.0086(5) 0.0015(5) 0.0055(5)
C90 0.0362(6) 0.0381(6) 0.0384(6) 0.0054(5) 0.0086(5) 0.0058(5)

loop_
_atom_type_symbol
_atom_type_scat_dispersion_real
_atom_type_scat_dispersion_imag
_atom_type_scat_Cromer_Mann_a1
_atom_type_scat_Cromer_Mann_a2
_atom_type_scat_Cromer_Mann_a3
_atom_type_scat_Cromer_Mann_a4
_atom_type_scat_Cromer_Mann_b1
_atom_type_scat_Cromer_Mann_b2
_atom_type_scat_Cromer_Mann_b3
_atom_type_scat_Cromer_Mann_b4
_atom_type_scat_Cromer_Mann_c
_atom_type_scat_source
_atom_type_scat_dispersion_source
C 0.01788 0.00908 2.31000 1.02000 1.58860 0.86500 20.84390 10.20750 0.56870 51.65120 0.21560 'International Tables Volume C Table 6.1.1.4 (pp. 500-502)' 'Brennan, Cowan, Rev. Sci. Instrum., 1992, 63, 850'
H 0.00000 0.00000 0.49300 0.32291 0.14019 0.04081 10.51090 26.12570 3.14236 57.79970 0.00304 'International Tables Volume C Table 6.1.1.4 (pp. 500-502)' 'Brennan, Cowan, Rev. Sci. Instrum., 1992, 63, 850'
N 0.03110 0.01806 12.21260 3.13220 2.01250 1.16630 0.00570 9.89330 28.99750 0.58260 -11.52900 'International Tables Volume C Table 6.1.1.4 (pp. 500-502)' 'Brennan, Cowan, Rev. Sci. Instrum., 1992, 63, 850'
O 0.04960 0.03234 3.04850 2.28680 1.54630 0.86700 13.27710 5.70110 0.32390 32.90890 0.25080 'International Tables Volume C Table 6.1.1.4 (pp. 500-502)' 'Brennan, Cowan, Rev. Sci. Instrum., 1992, 63, 850'

loop_
_exptl_crystal_face_index_h
_exptl_crystal_face_index_k
_exptl_crystal_face_index_l
_exptl_crystal_face_perp_dist
4 0 -11 0.1473
5 7 -4 0.1143
-4 0 11 0.0747
-5 -8 2 0.0782
5 -5 -6 0.1400
1 1 -12 0.1260
-1 2 -13 0.1282
0 -1 13 0.0634
5 -7 6 0.1062
-5 5 7 0.1030
-1 -11 5 0.0779
0 11 -3 0.1034
1 -9 -3 0.1045
-2 9 4 0.1077
7 -1 -1 0.1181
7 0 5 0.1153
-7 0 -1 0.0841
0 -2 -12 0.1164
-4 -1 -10 0.1175
-3 10 -3 0.1121
-4 8 5 0.1037

loop_
_geom_angle_atom_site_label_1
_geom_angle_atom_site_label_2
_geom_angle_atom_site_label_3
_geom_angle
_geom_angle_site_symmetry_1
_geom_angle_site_symmetry_3
_geom_angle_publ_flag
H11b N11 H11a 109.3 . . ?
C11 N11 H11a 108.8 . . ?
C11 N11 H11b 109.1 . . ?
O13B N13 O13A 124.04(13) . . ?
C13 N13 O13A 118.10(13) . . ?
C13 N13 O13B 117.85(14) . . ?
O15B N15 O15A 123.67(13) . . ?
C15 N15 O15A 117.49(13) . . ?
C15 N15 O15B 118.83(11) . . ?
C12 C11 N11 120.44(12) . . ?
C16 C11 N11 121.73(11) . . ?
C16 C11 C12 117.79(12) . . ?
H12 C12 C11 120.50(8) . . ?
C13 C12 C11 119.00(13) . . ?
C13 C12 H12 120.50(8) . . ?
C12 C13 N13 118.10(14) . . ?
C14 C13 N13 117.37(13) . . ?
C14 C13 C12 124.53(13) . . ?
H14 C14 C13 122.48(8) . . ?
C15 C14 C13 115.05(12) . . ?
C15 C14 H14 122.48(8) . . ?
C14 C15 N15 117.86(12) . . ?
C16 C15 N15 118.28(12) . . ?
C16 C15 C14 123.87(13) . . ?
C15 C16 C11 119.76(12) . . ?
H16 C16 C11 120.12(7) . . ?
H16 C16 C15 120.12(8) . . ?
H21b N21 H21a 115.0 . . ?
C21 N21 H21a 109.26(7) . . ?
C21 N21 H21b 115.7(12) . . ?
O23B N23 O23A 124.88(14) . . ?
C23 N23 O23A 116.45(15) . . ?
C23 N23 O23B 118.65(13) . . ?
O25B N25 O25A 123.53(14) . . ?
C25 N25 O25A 118.84(12) . . ?
C25 N25 O25B 117.62(14) . . ?
C22 C21 N21 119.94(12) . . ?
C26 C21 N21 121.96(11) . . ?
C26 C21 C22 118.06(11) . . ?
H22 C22 C21 120.38(7) . . ?
C23 C22 C21 119.24(13) . . ?
C23 C22 H22 120.38(8) . . ?
C22 C23 N23 117.97(14) . . ?
C24 C23 N23 117.92(13) . . ?
C24 C23 C22 124.11(13) . . ?
H24 C24 C23 122.46(8) . . ?
C25 C24 C23 115.08(12) . . ?
C25 C24 H24 122.46(8) . . ?
C24 C25 N25 117.44(12) . . ?
C26 C25 N25 118.25(13) . . ?
C26 C25 C24 124.31(13) . . ?
C25 C26 C21 119.20(12) . . ?
H26 C26 C21 120.40(7) . . ?
H26 C26 C25 120.40(8) . . ?
H31b N31 H31a 108.9 . . ?
C31 N31 H31a 110.6 . . ?
C31 N31 H31b 109.8 . . ?
O33B N33 O33A 123.87(11) . . ?
C33 N33 O33A 117.78(11) . . ?
C33 N33 O33B 118.34(11) . . ?
O35B N35 O35A 123.70(11) . . ?
C35 N35 O35A 118.37(11) . . ?
C35 N35 O35B 117.92(11) . . ?
C32 C31 N31 120.09(11) . . ?
C36 C31 N31 121.89(11) . . ?
C36 C31 C32 118.00(11) . . ?
H32 C32 C31 120.12(7) . . ?
C33 C32 C31 119.76(11) . . ?
C33 C32 H32 120.12(7) . . ?
C32 C33 N33 117.57(11) . . ?
C34 C33 N33 118.50(11) . . ?
C34 C33 C32 123.93(11) . . ?
H34 C34 C33 122.56(7) . . ?
C35 C34 C33 114.89(11) . . ?
C35 C34 H34 122.56(7) . . ?
C34 C35 N35 117.75(11) . . ?
C36 C35 N35 117.91(11) . . ?
C36 C35 C34 124.33(11) . . ?
C35 C36 C31 119.09(11) . . ?
H36 C36 C31 120.46(7) . . ?
H36 C36 C35 120.46(7) . . ?
H41b N41 H41a 109.1 . . ?
C41 N41 H41a 109.6 . . ?
C41 N41 H41b 110.3 . . ?
O43B N43 O43A 123.83(12) . . ?
C43 N43 O43A 117.78(11) . . ?
C43 N43 O43B 118.38(11) . . ?
O45B N45 O45A 123.82(11) . . ?
C45 N45 O45A 117.79(10) . . ?
C45 N45 O45B 118.38(10) . . ?
C42 C41 N41 119.96(11) . . ?
C46 C41 N41 122.13(11) . . ?
C46 C41 C42 117.89(11) . . ?
H42 C42 C41 120.12(7) . . ?
C43 C42 C41 119.77(11) . . ?
C43 C42 H42 120.12(7) . . ?
C42 C43 N43 117.37(11) . . ?
C44 C43 N43 118.64(11) . . ?
C44 C43 C42 123.98(12) . . ?
H44 C44 C43 122.58(7) . . ?
C45 C44 C43 114.85(11) . . ?
C45 C44 H44 122.58(7) . . ?
C44 C45 N45 117.67(11) . . ?
C46 C45 N45 118.00(11) . . ?
C46 C45 C44 124.33(11) . . ?
C45 C46 C41 119.19(11) . . ?
H46 C46 C41 120.41(7) . . ?
H46 C46 C45 120.41(7) . . ?
C70 O51 C51 113.54(10) . . ?
C69 O52 C68 110.98(9) . . ?
C67 O53 C66 113.80(9) . . ?
C61 O54 C60 113.68(10) . . ?
C59 O55 C58 110.81(10) . . ?
C57 O56 C56 112.91(10) . . ?
H51 C51 O51 109.21(6) . . ?
C52 C51 O51 112.92(11) . . ?
C52 C51 H51 109.21(7) . . ?
C56 C51 O51 106.78(10) . . ?
C56 C51 H51 109.21(7) . . ?
C56 C51 C52 109.43(11) . . ?
H52a C52 C51 109.33(7) . . ?
H52b C52 C51 109.33(8) . . ?
H52b C52 H52a 108.0 . . ?
C53 C52 C51 111.48(11) . . ?
C53 C52 H52a 109.33(8) . . ?
C53 C52 H52b 109.33(8) . . ?
H53a C53 C52 109.59(8) . . ?
H53b C53 C52 109.59(7) . . ?
H53b C53 H53a 108.1 . . ?
C54 C53 C52 110.31(12) . . ?
C54 C53 H53a 109.59(8) . . ?
C54 C53 H53b 109.59(7) . . ?
H54a C54 C53 109.58(8) . . ?
H54b C54 C53 109.58(8) . . ?
H54b C54 H54a 108.1 . . ?
C55 C54 C53 110.36(11) . . ?
C55 C54 H54a 109.58(7) . . ?
C55 C54 H54b 109.58(7) . . ?
H55a C55 C54 109.26(7) . . ?
H55b C55 C54 109.26(7) . . ?
H55b C55 H55a 107.9 . . ?
C56 C55 C54 111.78(11) . . ?
C56 C55 H55a 109.26(7) . . ?
C56 C55 H55b 109.26(7) . . ?
C51 C56 O56 109.28(10) . . ?
C55 C56 O56 110.40(11) . . ?
C55 C56 C51 111.93(11) . . ?
H56 C56 O56 108.38(6) . . ?
H56 C56 C51 108.38(7) . . ?
H56 C56 C55 108.38(7) . . ?
C58 C57 O56 109.35(11) . . ?
H57a C57 O56 109.81(7) . . ?
H57a C57 C58 109.81(8) . . ?
H57b C57 O56 109.81(8) . . ?
H57b C57 C58 109.81(8) . . ?
H57b C57 H57a 108.3 . . ?
C57 C58 O55 109.68(11) . . ?
H58a C58 O55 109.73(7) . . ?
H58a C58 C57 109.73(7) . . ?
H58b C58 O55 109.73(7) . . ?
H58b C58 C57 109.73(8) . . ?
H58b C58 H58a 108.2 . . ?
H59a C59 O55 109.67(7) . . ?
H59b C59 O55 109.67(6) . . ?
H59b C59 H59a 108.2 . . ?
C60 C59 O55 109.98(10) . . ?
C60 C59 H59a 109.67(8) . . ?
C60 C59 H59b 109.67(7) . . ?
C59 C60 O54 108.89(11) . . ?
H60a C60 O54 109.91(7) . . ?
H60a C60 C59 109.91(8) . . ?
H60b C60 O54 109.91(7) . . ?
H60b C60 C59 109.91(7) . . ?
H60b C60 H60a 108.3 . . ?
H61 C61 O54 109.83(7) . . ?
C62 C61 O54 112.19(11) . . ?
C62 C61 H61 109.83(8) . . ?
C66 C61 O54 106.70(10) . . ?
C66 C61 H61 109.83(7) . . ?
C66 C61 C62 108.39(11) . . ?
H62a C62 C61 109.48(8) . . ?
H62b C62 C61 109.48(7) . . ?
H62b C62 H62a 108.1 . . ?
C63 C62 C61 110.80(12) . . ?
C63 C62 H62a 109.48(8) . . ?
C63 C62 H62b 109.48(8) . . ?
H63a C63 C62 109.53(8) . . ?
H63b C63 C62 109.53(7) . . ?
H63b C63 H63a 108.1 . . ?
C64 C63 C62 110.60(12) . . ?
C64 C63 H63a 109.53(8) . . ?
C64 C63 H63b 109.53(7) . . ?
H64a C64 C63 109.52(9) . . ?
H64b C64 C63 109.52(8) . . ?
H64b C64 H64a 108.1 . . ?
C65 C64 C63 110.63(12) . . ?
C65 C64 H64a 109.52(8) . . ?
C65 C64 H64b 109.52(7) . . ?
H65a C65 C64 109.41(7) . . ?
H65b C65 C64 109.41(8) . . ?
H65b C65 H65a 108.0 . . ?
C66 C65 C64 111.11(12) . . ?
C66 C65 H65a 109.41(7) . . ?
C66 C65 H65b 109.41(7) . . ?
C61 C66 O53 111.93(11) . . ?
C65 C66 O53 108.23(10) . . ?
C65 C66 C61 111.70(11) . . ?
H66 C66 O53 108.29(6) . . ?
H66 C66 C61 108.29(7) . . ?
H66 C66 C65 108.29(7) . . ?
C68 C67 O53 109.57(11) . . ?
H67a C67 O53 109.76(7) . . ?
H67a C67 C68 109.76(7) . . ?
H67b C67 O53 109.76(7) . . ?
H67b C67 C68 109.76(7) . . ?
H67b C67 H67a 108.2 . . ?
C67 C68 O52 110.35(10) . . ?
H68a C68 O52 109.58(7) . . ?
H68a C68 C67 109.58(7) . . ?
H68b C68 O52 109.58(6) . . ?
H68b C68 C67 109.58(7) . . ?
H68b C68 H68a 108.1 . . ?
H69a C69 O52 109.69(6) . . ?
H69b C69 O52 109.69(6) . . ?
H69b C69 H69a 108.2 . . ?
C70 C69 O52 109.87(10) . . ?
C70 C69 H69a 109.69(7) . . ?
C70 C69 H69b 109.69(7) . . ?
C69 C70 O51 109.70(10) . . ?
H70a C70 O51 109.73(7) . . ?
H70a C70 C69 109.73(7) . . ?
H70b C70 O51 109.73(6) . . ?
H70b C70 C69 109.73(7) . . ?
H70b C70 H70a 108.2 . . ?
C90 O71 C71 114.00(9) . . ?
C89 O72 C88 110.78(9) . . ?
C87 O73 C86 113.07(9) . . ?
C81 O74 C80 113.40(9) . . ?
C79 O75 C78 111.25(9) . . ?
C77 O76 C76 113.89(9) . . ?
H71 C71 O71 109.81(6) . . ?
C72 C71 O71 112.39(10) . . ?
C72 C71 H71 109.81(7) . . ?
C76 C71 O71 106.34(9) . . ?
C76 C71 H71 109.81(7) . . ?
C76 C71 C72 108.60(11) . . ?
H72a C72 C71 109.47(7) . . ?
H72b C72 C71 109.47(7) . . ?
H72b C72 H72a 108.1 . . ?
C73 C72 C71 110.86(10) . . ?
C73 C72 H72a 109.47(7) . . ?
C73 C72 H72b 109.47(7) . . ?
H73a C73 C72 109.55(7) . . ?
H73b C73 C72 109.55(7) . . ?
H73b C73 H73a 108.1 . . ?
C74 C73 C72 110.51(11) . . ?
C74 C73 H73a 109.55(7) . . ?
C74 C73 H73b 109.55(7) . . ?
H74a C74 C73 109.53(7) . . ?
H74b C74 C73 109.53(8) . . ?
H74b C74 H74a 108.1 . . ?
C75 C74 C73 110.61(11) . . ?
C75 C74 H74a 109.53(7) . . ?
C75 C74 H74b 109.53(7) . . ?
H75a C75 C74 109.42(7) . . ?
H75b C75 C74 109.42(7) . . ?
H75b C75 H75a 108.0 . . ?
C76 C75 C74 111.10(11) . . ?
C76 C75 H75a 109.42(6) . . ?
C76 C75 H75b 109.42(6) . . ?
C71 C76 O76 112.21(10) . . ?
C75 C76 O76 107.78(10) . . ?
C75 C76 C71 111.37(10) . . ?
H76 C76 O76 108.46(6) . . ?
H76 C76 C71 108.46(6) . . ?
H76 C76 C75 108.46(6) . . ?
H77a C77 O76 109.86(6) . . ?
H77b C77 O76 109.86(6) . . ?
H77b C77 H77a 108.3 . . ?
C78 C77 O76 109.11(10) . . ?
C78 C77 H77a 109.86(7) . . ?
C78 C77 H77b 109.86(7) . . ?
C77 C78 O75 110.18(10) . . ?
H78a C78 O75 109.62(6) . . ?
H78a C78 C77 109.62(7) . . ?
H78b C78 O75 109.62(6) . . ?
H78b C78 C77 109.62(6) . . ?
H78b C78 H78a 108.1 . . ?
H79a C79 O75 109.68(6) . . ?
H79b C79 O75 109.68(6) . . ?
H79b C79 H79a 108.2 . . ?
C80 C79 O75 109.94(10) . . ?
C80 C79 H79a 109.68(6) . . ?
C80 C79 H79b 109.68(7) . . ?
C79 C80 O74 109.85(10) . . ?
H80a C80 O74 109.70(6) . . ?
H80a C80 C79 109.70(7) . . ?
H80b C80 O74 109.70(7) . . ?
H80b C80 C79 109.70(7) . . ?
H80b C80 H80a 108.2 . . ?
H81 C81 O74 109.11(6) . . ?
C82 C81 O74 113.01(11) . . ?
C82 C81 H81 109.11(7) . . ?
C86 C81 O74 106.95(10) . . ?
C86 C81 H81 109.11(7) . . ?
C86 C81 C82 109.46(10) . . ?
H82a C82 C81 109.28(7) . . ?
H82b C82 C81 109.28(7) . . ?
H82b C82 H82a 107.9 . . ?
C83 C82 C81 111.69(11) . . ?
C83 C82 H82a 109.28(8) . . ?
C83 C82 H82b 109.28(7) . . ?
H83a C83 C82 109.59(7) . . ?
H83b C83 C82 109.59(8) . . ?
H83b C83 H83a 108.1 . . ?
C84 C83 C82 110.30(11) . . ?
C84 C83 H83a 109.59(7) . . ?
C84 C83 H83b 109.59(8) . . ?
H84a C84 C83 109.58(8) . . ?
H84b C84 C83 109.58(7) . . ?
H84b C84 H84a 108.1 . . ?
C85 C84 C83 110.35(11) . . ?
C85 C84 H84a 109.58(7) . . ?
C85 C84 H84b 109.58(7) . . ?
H85a C85 C84 109.16(7) . . ?
H85b C85 C84 109.16(7) . . ?
H85b C85 H85a 107.9 . . ?
C86 C85 C84 112.24(11) . . ?
C86 C85 H85a 109.16(7) . . ?
C86 C85 H85b 109.16(7) . . ?
C81 C86 O73 109.06(10) . . ?
C85 C86 O73 110.40(10) . . ?
C85 C86 C81 112.05(11) . . ?
H86 C86 O73 108.41(6) . . ?
H86 C86 C81 108.41(7) . . ?
H86 C86 C85 108.41(7) . . ?
H87a C87 O73 109.83(7) . . ?
H87b C87 O73 109.83(7) . . ?
H87b C87 H87a 108.3 . . ?
C88 C87 O73 109.22(10) . . ?
C88 C87 H87a 109.83(8) . . ?
C88 C87 H87b 109.83(7) . . ?
C87 C88 O72 109.67(10) . . ?
H88a C88 O72 109.73(7) . . ?
H88a C88 C87 109.73(8) . . ?
H88b C88 O72 109.73(6) . . ?
H88b C88 C87 109.73(7) . . ?
H88b C88 H88a 108.2 . . ?
H89a C89 O72 109.67(6) . . ?
H89b C89 O72 109.67(7) . . ?
H89b C89 H89a 108.2 . . ?
C90 C89 O72 109.97(10) . . ?
C90 C89 H89a 109.67(7) . . ?
C90 C89 H89b 109.67(7) . . ?
C89 C90 O71 108.63(10) . . ?
H90a C90 O71 109.96(6) . . ?
H90a C90 C89 109.96(7) . . ?
H90b C90 O71 109.96(7) . . ?
H90b C90 C89 109.96(7) . . ?
H90b C90 H90a 108.3 . . ?

loop_
_geom_bond_atom_site_label_1
_geom_bond_atom_site_label_2
_geom_bond_distance
_geom_bond_site_symmetry_2
_geom_bond_publ_flag
O13A N13 1.2171(19) . ?
O13B N13 1.2294(17) . ?
O15A N15 1.2236(16) . ?
O15B N15 1.2199(17) . ?
N11 H11a 0.8805 . ?
N11 H11b 0.8807 . ?
N11 C11 1.3601(16) . ?
N13 C13 1.4718(18) . ?
N15 C15 1.4793(18) . ?
C11 C12 1.4099(18) . ?
C11 C16 1.4041(18) . ?
C12 H12 0.9500 . ?
C12 C13 1.3829(19) . ?
C13 C14 1.377(2) . ?
C14 H14 0.9500 . ?
C14 C15 1.380(2) . ?
C15 C16 1.3816(18) . ?
C16 H16 0.9500 . ?
O23A N23 1.2345(19) . ?
O23B N23 1.220(2) . ?
O25A N25 1.2248(18) . ?
O25B N25 1.2247(17) . ?
N21 H21a 0.8816 . ?
N21 H21b 0.826(18) . ?
N21 C21 1.3600(16) . ?
N23 C23 1.4772(18) . ?
N25 C25 1.4755(18) . ?
C21 C22 1.4110(17) . ?
C21 C26 1.4039(17) . ?
C22 H22 0.9500 . ?
C22 C23 1.3790(19) . ?
C23 C24 1.380(2) . ?
C24 H24 0.9500 . ?
C24 C25 1.381(2) . ?
C25 C26 1.3789(18) . ?
C26 H26 0.9500 . ?
O33A N33 1.2277(16) . ?
O33B N33 1.2271(15) . ?
O35A N35 1.2262(15) . ?
O35B N35 1.2305(15) . ?
N31 H31a 0.8847 . ?
N31 H31b 0.8848 . ?
N31 C31 1.3615(16) . ?
N33 C33 1.4719(16) . ?
N35 C35 1.4760(16) . ?
C31 C32 1.4000(17) . ?
C31 C36 1.4106(17) . ?
C32 H32 0.9500 . ?
C32 C33 1.3776(17) . ?
C33 C34 1.3867(18) . ?
C34 H34 0.9500 . ?
C34 C35 1.3814(17) . ?
C35 C36 1.3807(17) . ?
C36 H36 0.9500 . ?
O43A N43 1.2255(16) . ?
O43B N43 1.2255(15) . ?
O45A N45 1.2315(15) . ?
O45B N45 1.2254(14) . ?
N41 H41a 0.8828 . ?
N41 H41b 0.8828 . ?
N41 C41 1.3609(15) . ?
N43 C43 1.4701(16) . ?
N45 C45 1.4765(16) . ?
C41 C42 1.4014(17) . ?
C41 C46 1.4095(17) . ?
C42 H42 0.9500 . ?
C42 C43 1.3774(18) . ?
C43 C44 1.3859(18) . ?
C44 H44 0.9500 . ?
C44 C45 1.3815(17) . ?
C45 C46 1.3806(17) . ?
C46 H46 0.9500 . ?
O51 C51 1.4296(16) . ?
O51 C70 1.4233(15) . ?
O52 C68 1.4277(15) . ?
O52 C69 1.4231(15) . ?
O53 C66 1.4269(15) . ?
O53 C67 1.4146(14) . ?
O54 C60 1.4218(15) . ?
O54 C61 1.4403(15) . ?
O55 C58 1.4258(16) . ?
O55 C59 1.4246(15) . ?
O56 C56 1.4364(15) . ?
O56 C57 1.4217(16) . ?
C51 H51 1.0000 . ?
C51 C52 1.5343(18) . ?
C51 C56 1.5205(18) . ?
C52 H52a 0.9900 . ?
C52 H52b 0.9900 . ?
C52 C53 1.530(2) . ?
C53 H53a 0.9900 . ?
C53 H53b 0.9900 . ?
C53 C54 1.5272(19) . ?
C54 H54a 0.9900 . ?
C54 H54b 0.9900 . ?
C54 C55 1.5319(18) . ?
C55 H55a 0.9900 . ?
C55 H55b 0.9900 . ?
C55 C56 1.5224(19) . ?
C56 H56 1.0000 . ?
C57 C58 1.5057(19) . ?
C57 H57a 0.9900 . ?
C57 H57b 0.9900 . ?
C58 H58a 0.9900 . ?
C58 H58b 0.9900 . ?
C59 H59a 0.9900 . ?
C59 H59b 0.9900 . ?
C59 C60 1.5038(19) . ?
C60 H60a 0.9900 . ?
C60 H60b 0.9900 . ?
C61 H61 1.0000 . ?
C61 C62 1.529(2) . ?
C61 C66 1.5230(18) . ?
C62 H62a 0.9900 . ?
C62 H62b 0.9900 . ?
C62 C63 1.530(2) . ?
C63 H63a 0.9900 . ?
C63 H63b 0.9900 . ?
C63 C64 1.526(2) . ?
C64 H64a 0.9900 . ?
C64 H64b 0.9900 . ?
C64 C65 1.5248(19) . ?
C65 H65a 0.9900 . ?
C65 H65b 0.9900 . ?
C65 C66 1.5220(18) . ?
C66 H66 1.0000 . ?
C67 C68 1.5019(19) . ?
C67 H67a 0.9900 . ?
C67 H67b 0.9900 . ?
C68 H68a 0.9900 . ?
C68 H68b 0.9900 . ?
C69 H69a 0.9900 . ?
C69 H69b 0.9900 . ?
C69 C70 1.5000(19) . ?
C70 H70a 0.9900 . ?
C70 H70b 0.9900 . ?
O71 C71 1.4401(14) . ?
O71 C90 1.4208(14) . ?
O72 C88 1.4286(15) . ?
O72 C89 1.4248(15) . ?
O73 C86 1.4356(15) . ?
O73 C87 1.4232(15) . ?
O74 C80 1.4237(14) . ?
O74 C81 1.4290(15) . ?
O75 C78 1.4269(15) . ?
O75 C79 1.4241(15) . ?
O76 C76 1.4295(14) . ?
O76 C77 1.4184(14) . ?
C71 H71 1.0000 . ?
C71 C72 1.5334(18) . ?
C71 C76 1.5259(17) . ?
C72 H72a 0.9900 . ?
C72 H72b 0.9900 . ?
C72 C73 1.530(2) . ?
C73 H73a 0.9900 . ?
C73 H73b 0.9900 . ?
C73 C74 1.5257(19) . ?
C74 H74a 0.9900 . ?
C74 H74b 0.9900 . ?
C74 C75 1.5274(17) . ?
C75 H75a 0.9900 . ?
C75 H75b 0.9900 . ?
C75 C76 1.5223(17) . ?
C76 H76 1.0000 . ?
C77 H77a 0.9900 . ?
C77 H77b 0.9900 . ?
C77 C78 1.5044(18) . ?
C78 H78a 0.9900 . ?
C78 H78b 0.9900 . ?
C79 H79a 0.9900 . ?
C79 H79b 0.9900 . ?
C79 C80 1.5004(18) . ?
C80 H80a 0.9900 . ?
C80 H80b 0.9900 . ?
C81 H81 1.0000 . ?
C81 C82 1.5342(17) . ?
C81 C86 1.5208(17) . ?
C82 H82a 0.9900 . ?
C82 H82b 0.9900 . ?
C82 C83 1.5309(19) . ?
C83 H83a 0.9900 . ?
C83 H83b 0.9900 . ?
C83 C84 1.5290(19) . ?
C84 H84a 0.9900 . ?
C84 H84b 0.9900 . ?
C84 C85 1.5323(18) . ?
C85 H85a 0.9900 . ?
C85 H85b 0.9900 . ?
C85 C86 1.5241(18) . ?
C86 H86 1.0000 . ?
C87 H87a 0.9900 . ?
C87 H87b 0.9900 . ?
C87 C88 1.5067(18) . ?
C88 H88a 0.9900 . ?
C88 H88b 0.9900 . ?
C89 H89a 0.9900 . ?
C89 H89b 0.9900 . ?
C89 C90 1.5046(18) . ?
C90 H90a 0.9900 . ?
C90 H90b 0.9900 . ?

loop_
_geom_torsion_atom_site_label_1
_geom_torsion_atom_site_label_2
_geom_torsion_atom_site_label_3
_geom_torsion_atom_site_label_4
_geom_torsion
_geom_torsion_site_symmetry_1
_geom_torsion_site_symmetry_2
_geom_torsion_site_symmetry_3
_geom_torsion_site_symmetry_4
_geom_torsion_publ_flag
O13A N13 C13 C12 0.76(15) . . . . ?
O13A N13 C13 C14 -179.28(14) . . . . ?
O13B N13 C13 C12 -177.98(13) . . . . ?
O13B N13 C13 C14 1.98(15) . . . . ?
O15A N15 C15 C14 7.90(15) . . . . ?
O15A N15 C15 C16 -172.31(13) . . . . ?
O15B N15 C15 C14 -172.87(13) . . . . ?
O15B N15 C15 C16 6.92(15) . . . . ?
N11 C11 C12 C13 -176.96(13) . . . . ?
N11 C11 C16 C15 177.40(12) . . . . ?
N13 C13 C12 C11 178.92(12) . . . . ?
N13 C13 C14 C15 -179.31(12) . . . . ?
N15 C15 C14 C13 179.65(12) . . . . ?
N15 C15 C16 C11 -179.75(11) . . . . ?
C11 C12 C13 C14 -1.04(15) . . . . ?
C11 C16 C15 C14 0.03(15) . . . . ?
C12 C13 C14 C15 0.65(16) . . . . ?
C13 C14 C15 C16 -0.13(15) . . . . ?
O23A N23 C23 C22 178.46(13) . . . . ?
O23A N23 C23 C24 -0.99(15) . . . . ?
O23B N23 C23 C22 0.00(16) . . . . ?
O23B N23 C23 C24 -179.44(14) . . . . ?
O25A N25 C25 C24 176.64(13) . . . . ?
O25A N25 C25 C26 -2.77(15) . . . . ?
O25B N25 C25 C24 -3.50(16) . . . . ?
O25B N25 C25 C26 177.09(14) . . . . ?
N21 C21 C22 C23 176.64(12) . . . . ?
N21 C21 C26 C25 -176.58(12) . . . . ?
N23 C23 C22 C21 -178.72(12) . . . . ?
N23 C23 C24 C25 179.13(12) . . . . ?
N25 C25 C24 C23 -179.07(12) . . . . ?
N25 C25 C26 C21 178.64(11) . . . . ?
C21 C22 C23 C24 0.68(15) . . . . ?
C21 C26 C25 C24 -0.72(15) . . . . ?
C22 C23 C24 C25 -0.28(16) . . . . ?
C23 C24 C25 C26 0.30(15) . . . . ?
O33A N33 C33 C32 -2.11(14) . . . . ?
O33A N33 C33 C34 176.99(12) . . . . ?
O33B N33 C33 C32 178.61(12) . . . . ?
O33B N33 C33 C34 -2.29(14) . . . . ?
O35A N35 C35 C34 177.48(11) . . . . ?
O35A N35 C35 C36 -2.71(13) . . . . ?
O35B N35 C35 C34 -2.33(13) . . . . ?
O35B N35 C35 C36 177.48(12) . . . . ?
N31 C31 C32 C33 178.59(11) . . . . ?
N31 C31 C36 C35 -179.24(12) . . . . ?
N33 C33 C32 C31 179.67(11) . . . . ?
N33 C33 C34 C35 -179.77(11) . . . . ?
N35 C35 C34 C33 179.78(11) . . . . ?
N35 C35 C36 C31 -178.95(10) . . . . ?
C31 C32 C33 C34 0.61(14) . . . . ?
C31 C36 C35 C34 0.85(14) . . . . ?
C32 C33 C34 C35 -0.73(14) . . . . ?
C33 C34 C35 C36 -0.02(14) . . . . ?
O43A N43 C43 C42 -0.43(16) . . . . ?
O43A N43 C43 C44 -179.84(14) . . . . ?
O43B N43 C43 C42 178.97(13) . . . . ?
O43B N43 C43 C44 -0.43(16) . . . . ?
O45A N45 C45 C44 2.36(13) . . . . ?
O45A N45 C45 C46 -177.49(12) . . . . ?
O45B N45 C45 C44 -177.32(12) . . . . ?
O45B N45 C45 C46 2.83(13) . . . . ?
N41 C41 C42 C43 -177.97(12) . . . . ?
N41 C41 C46 C45 178.26(12) . . . . ?
N43 C43 C42 C41 -179.85(11) . . . . ?
N43 C43 C44 C45 179.80(12) . . . . ?
N45 C45 C44 C43 -179.91(11) . . . . ?
N45 C45 C46 C41 179.61(10) . . . . ?
C41 C42 C43 C44 -0.48(14) . . . . ?
C41 C46 C45 C44 -0.22(14) . . . . ?
C42 C43 C44 C45 0.43(15) . . . . ?
C43 C44 C45 C46 -0.08(15) . . . . ?
O51 C51 C52 C53 -61.45(12) . . . . ?
O51 C51 C56 O56 -55.76(10) . . . . ?
O51 C51 C56 C55 66.86(11) . . . . ?
O51 C70 C69 O52 72.12(11) . . . . ?
O52 C68 C67 O53 -79.09(11) . . . . ?
O53 C66 C61 O54 -58.89(10) . . . . ?
O53 C66 C61 C62 -179.92(11) . . . . ?
O53 C66 C65 C64 -179.32(10) . . . . ?
O54 C60 C59 O55 74.48(11) . . . . ?
O54 C61 C62 C63 -58.50(12) . . . . ?
O54 C61 C66 C65 62.66(11) . . . . ?
O55 C58 C57 O56 -63.02(12) . . . . ?
O56 C56 C51 C52 -178.29(11) . . . . ?
O56 C56 C55 C54 177.54(10) . . . . ?
C51 C52 C53 C54 -58.27(13) . . . . ?
C51 C56 C55 C54 55.56(12) . . . . ?
C52 C53 C54 C55 56.17(13) . . . . ?
C53 C54 C55 C56 -55.12(13) . . . . ?
C61 C62 C63 C64 -58.68(12) . . . . ?
C61 C66 C65 C64 57.01(11) . . . . ?
C62 C63 C64 C65 55.63(12) . . . . ?
C63 C64 C65 C66 -54.70(13) . . . . ?
O71 C71 C72 C73 58.55(11) . . . . ?
O71 C71 C76 O76 57.99(10) . . . . ?
O71 C71 C76 C75 -62.94(10) . . . . ?
O71 C90 C89 O72 -74.67(10) . . . . ?
O72 C88 C87 O73 63.68(11) . . . . ?
O73 C86 C81 O74 54.86(10) . . . . ?
O73 C86 C81 C82 177.62(10) . . . . ?
O73 C86 C85 C84 -176.63(10) . . . . ?
O74 C80 C79 O75 -72.04(11) . . . . ?
O74 C81 C82 C83 61.78(11) . . . . ?
O74 C81 C86 C85 -67.68(11) . . . . ?
O75 C78 C77 O76 79.74(10) . . . . ?
O76 C76 C71 C72 179.16(10) . . . . ?
O76 C76 C75 C74 179.23(9) . . . . ?
C71 C72 C73 C74 58.45(11) . . . . ?
C71 C76 C75 C74 -57.28(11) . . . . ?
C72 C73 C74 C75 -55.89(11) . . . . ?
C73 C74 C75 C76 55.34(12) . . . . ?
C81 C82 C83 C84 58.35(12) . . . . ?
C81 C86 C85 C84 -54.85(11) . . . . ?
C82 C83 C84 C85 -55.77(12) . . . . ?
C83 C84 C85 C86 54.49(12) . . . . ?

loop_
_exptl_oxdiff_crystal_face_indexfrac_h
_exptl_oxdiff_crystal_face_indexfrac_k
_exptl_oxdiff_crystal_face_indexfrac_l
_exptl_oxdiff_crystal_face_x
_exptl_oxdiff_crystal_face_y
_exptl_oxdiff_crystal_face_z
3.7365 -0.0581 -10.8742 0.0547 0.2308 0.9715
5.0843 7.1231 -4.2824 0.2241 0.9364 0.2700
-3.7693 -0.0144 10.8631 -0.0567 -0.2392 -0.9693
-4.7193 -7.7702 2.2835 -0.2321 -0.9693 -0.0814
5.1012 -5.4359 -5.8643 -0.5087 0.1225 0.8522
0.7501 0.6002 -12.4241 0.3366 -0.0799 0.9383
-0.5848 2.2331 -12.6279 0.5315 -0.1267 0.8375
-0.4111 -1.0221 12.5363 -0.3882 0.0923 -0.9169
5.3030 -7.1600 6.3709 -0.9724 0.2329 0.0092
-4.9156 5.1352 6.5018 0.4600 -0.1109 -0.8810
-0.5841 -10.6096 5.0863 -0.7600 -0.6498 -0.0135
0.1883 10.8067 -3.4994 0.7538 0.6444 -0.1290
1.3177 -9.4952 -3.0583 -0.5881 -0.5023 0.6339
-1.5221 9.0212 4.0230 0.5452 0.4656 -0.6971
7.4587 -0.7782 -0.7503 -0.5206 0.7562 0.3965
6.7302 0.1599 4.6238 -0.5654 0.8218 -0.0704
-7.3994 0.4707 -1.1083 0.5499 -0.7989 -0.2437
0.3301 -1.9025 -11.5200 0.1843 -0.2688 0.9454
-3.8307 -1.2376 -9.6821 0.4490 -0.6533 0.6096
-2.9469 10.3361 -3.2691 0.9257 0.2749 -0.2598
-3.5796 7.7388 4.8371 0.5792 0.1726 -0.7967
